data_7121428
loop_
_publ_author_name
'Sandhu, Bhupinder'
'Sinha, Abhijeet S.'
'Desper, John'
'Aaker\"oy, Christer B'

_publ_section_title
;
 Modulating the physical properties of solid forms of urea using
 co-crystallization technology.
;
_journal_issue 37
_journal_name_full 'Chemical communications (Cambridge, England)'
_journal_page_first 4657
_journal_page_last 4660
_journal_paper_doi 10.1039/C8CC01144C
_journal_volume 54
_journal_year 2018
_chemical_formula_moiety 'C8 H12 N2 O2, C H4 N2 O'
_chemical_formula_sum 'C9 H16 N4 O3'
_chemical_formula_weight 228.26
_chemical_name_systematic
;
BS-II-U-79 urea, 2,3,5,6-Me4-pyrazine-1,4-dioxide
;
_space_group_IT_number 14
_space_group_name_Hall '-P 2ybc'
_space_group_name_H-M_alt 'P 1 21/c 1'
_symmetry_cell_setting monoclinic
_symmetry_space_group_name_Hall '-P 2ybc'
_symmetry_space_group_name_H-M 'P 1 21/c 1'
_atom_sites_solution_hydrogens geom
_atom_sites_solution_primary direct
_atom_sites_solution_secondary difmap
_audit_creation_method SHELXL-97
_audit_update_record
;
2018-02-08 deposited with the CCDC.
2018-03-12 downloaded from the CCDC.
;
_cell_angle_alpha 90.00
_cell_angle_beta 100.298(4)
_cell_angle_gamma 90.00
_cell_formula_units_Z 4
_cell_length_a 11.6812(10)
_cell_length_b 13.2376(12)
_cell_length_c 6.9737(6)
_cell_measurement_reflns_used 9255
_cell_measurement_temperature 120(2)
_cell_measurement_theta_max 32.49
_cell_measurement_theta_min 2.35
_cell_volume 1060.98(16)
_computing_cell_refinement 'Bruker SAINT'
_computing_data_collection 'Bruker APEX2'
_computing_data_reduction 'Bruker SAINT'
_computing_molecular_graphics 'Bruker SHELXTL'
_computing_publication_material 'Bruker SHELXTL'
_computing_structure_refinement 'SHELXL-97 (Sheldrick, 2008)'
_computing_structure_solution 'SHELXS-97 (Sheldrick, 2008)'
_diffrn_ambient_temperature 120(2)
_diffrn_measured_fraction_theta_full 0.985
_diffrn_measured_fraction_theta_max 0.905
_diffrn_measurement_device_type 'Bruker APEX-II CCD'
_diffrn_measurement_method '\f and \w scans'
_diffrn_radiation_monochromator graphite
_diffrn_radiation_source 'fine-focus sealed tube'
_diffrn_radiation_type MoK\a
_diffrn_radiation_wavelength 0.71073
_diffrn_reflns_av_R_equivalents 0.0000
_diffrn_reflns_av_sigmaI/netI 0.0345
_diffrn_reflns_limit_h_max 17
_diffrn_reflns_limit_h_min -17
_diffrn_reflns_limit_k_max 19
_diffrn_reflns_limit_k_min 0
_diffrn_reflns_limit_l_max 10
_diffrn_reflns_limit_l_min 0
_diffrn_reflns_number 5593
_diffrn_reflns_theta_full 30.00
_diffrn_reflns_theta_max 32.94
_diffrn_reflns_theta_min 1.77
_exptl_absorpt_coefficient_mu 0.109
_exptl_absorpt_correction_T_max 0.9892
_exptl_absorpt_correction_T_min 0.9556
_exptl_absorpt_correction_type multi-scan
_exptl_absorpt_process_details TWINABS
_exptl_crystal_colour colourless
_exptl_crystal_density_diffrn 1.429
_exptl_crystal_density_method 'not measured'
_exptl_crystal_description plate
_exptl_crystal_F_000 488
_exptl_crystal_size_max 0.42
_exptl_crystal_size_mid 0.36
_exptl_crystal_size_min 0.10
_refine_diff_density_max 0.335
_refine_diff_density_min -0.347
_refine_diff_density_rms 0.072
_refine_ls_extinction_method none
_refine_ls_goodness_of_fit_ref 1.078
_refine_ls_hydrogen_treatment mixed
_refine_ls_matrix_type full
_refine_ls_number_parameters 162
_refine_ls_number_reflns 5593
_refine_ls_number_restraints 0
_refine_ls_restrained_S_all 1.078
_refine_ls_R_factor_all 0.0749
_refine_ls_R_factor_gt 0.0529
_refine_ls_shift/su_max 0.000
_refine_ls_shift/su_mean 0.000
_refine_ls_structure_factor_coef Fsqd
_refine_ls_weighting_details 'calc w=1/[\s^2^(Fo^2^)+(0.0900P)^2^+0.1000P] where P=(Fo^2^+2Fc^2^)/3'
_refine_ls_weighting_scheme calc
_refine_ls_wR_factor_gt 0.1456
_refine_ls_wR_factor_ref 0.1607
_reflns_number_gt 4089
_reflns_number_total 5593
_reflns_threshold_expression >2sigma(I)
_cod_data_source_file c8cc01144c2.cif
_cod_data_source_block U2
_cod_depositor_comments
;
The following automatic conversions were performed:

'_symmetry_cell_setting' value 'Monoclinic' changed to 'monoclinic'
according to
/home/data/users/saulius/crontab/automatic-downloads/rss-feeds/RSC/lib/dictionaries/cif_core.dic
dictionary named 'cif_core.dic' version 2.4.2 from 2011-04-26.

Automatic conversion script
Id: cif_fix_values 4973 2017-02-22 13:04:09Z antanas 

 Adding full bibliography for 7121425--7121428.cif.
;
_cod_original_sg_symbol_H-M P2(1)/c
_cod_database_code 7121428

loop_
_symmetry_equiv_pos_as_xyz
'x, y, z'
'-x, y+1/2, -z+1/2'
'-x, -y, -z'
'x, -y-1/2, z-1/2'

loop_
_atom_site_label
_atom_site_type_symbol
_atom_site_fract_x
_atom_site_fract_y
_atom_site_fract_z
_atom_site_U_iso_or_equiv
_atom_site_adp_type
_atom_site_occupancy
_atom_site_symmetry_multiplicity
_atom_site_calc_flag
_atom_site_refinement_flags
N11 N 0.21128(9) 0.17441(7) 0.30352(15) 0.0190(2) Uani 1 1 d .
O11 O 0.18146(8) 0.07945(6) 0.29756(14) 0.0253(2) Uani 1 1 d .
C12 C 0.12651(10) 0.24658(8) 0.28924(16) 0.0186(2) Uani 1 1 d .
C13 C 0.15685(10) 0.34678(8) 0.29577(18) 0.0190(2) Uani 1 1 d .
N14 N 0.27222(9) 0.37311(7) 0.31845(15) 0.0205(2) Uani 1 1 d .
O14 O 0.30012(8) 0.46741(7) 0.32817(14) 0.0335(2) Uani 1 1 d .
C15 C 0.35652(11) 0.30052(9) 0.33089(18) 0.0208(3) Uani 1 1 d .
C16 C 0.32602(11) 0.20040(9) 0.32316(18) 0.0206(3) Uani 1 1 d .
C22 C 0.00537(11) 0.20744(9) 0.2668(2) 0.0266(3) Uani 1 1 d .
H22A H -0.0005 0.1610 0.3740 0.040 Uiso 1 1 calc R
H22B H -0.0146 0.1715 0.1424 0.040 Uiso 1 1 calc R
H22C H -0.0485 0.2640 0.2691 0.040 Uiso 1 1 calc R
C23 C 0.07374(11) 0.43296(9) 0.2786(2) 0.0257(3) Uani 1 1 d .
H23A H -0.0061 0.4070 0.2569 0.039 Uiso 1 1 calc R
H23B H 0.0845 0.4758 0.1687 0.039 Uiso 1 1 calc R
H23C H 0.0881 0.4727 0.3991 0.039 Uiso 1 1 calc R
C25 C 0.47859(11) 0.33708(11) 0.3517(2) 0.0295(3) Uani 1 1 d .
H25A H 0.5207 0.2959 0.2704 0.044 Uiso 1 1 calc R
H25B H 0.5168 0.3317 0.4884 0.044 Uiso 1 1 calc R
H25C H 0.4787 0.4078 0.3101 0.044 Uiso 1 1 calc R
C26 C 0.40908(12) 0.11422(10) 0.3342(2) 0.0293(3) Uani 1 1 d .
H26A H 0.4888 0.1402 0.3509 0.044 Uiso 1 1 calc R
H26B H 0.3920 0.0747 0.2136 0.044 Uiso 1 1 calc R
H26C H 0.4011 0.0711 0.4453 0.044 Uiso 1 1 calc R
N31 N 0.25204(12) -0.11811(9) 0.48425(17) 0.0265(3) Uani 1 1 d .
H31A H 0.2385(14) -0.0563(13) 0.476(2) 0.032 Uiso 1 1 d .
H31B H 0.2675(14) -0.1480(12) 0.594(2) 0.032 Uiso 1 1 d .
C32 C 0.26240(10) -0.16971(8) 0.32302(18) 0.0181(2) Uani 1 1 d .
O32 O 0.28951(7) -0.26099(6) 0.33025(12) 0.0218(2) Uani 1 1 d .
N33 N 0.23831(10) -0.12020(8) 0.15184(16) 0.0222(2) Uani 1 1 d .
H33A H 0.2277(13) -0.0580(13) 0.1541(19) 0.027 Uiso 1 1 d .
H33B H 0.2534(14) -0.1509(11) 0.055(2) 0.027 Uiso 1 1 d .

loop_
_atom_site_aniso_label
_atom_site_aniso_U_11
_atom_site_aniso_U_22
_atom_site_aniso_U_33
_atom_site_aniso_U_23
_atom_site_aniso_U_13
_atom_site_aniso_U_12
N11 0.0224(5) 0.0150(4) 0.0197(5) 0.0001(4) 0.0041(4) 0.0019(3)
O11 0.0312(5) 0.0127(4) 0.0319(5) 0.0000(4) 0.0052(4) 0.0005(3)
C12 0.0211(6) 0.0155(5) 0.0192(5) -0.0004(5) 0.0038(4) 0.0022(4)
C13 0.0194(6) 0.0177(5) 0.0193(6) 0.0002(5) 0.0021(5) 0.0009(4)
N14 0.0224(5) 0.0166(5) 0.0224(5) 0.0014(4) 0.0036(4) -0.0005(4)
O14 0.0342(6) 0.0184(4) 0.0471(6) 0.0016(4) 0.0047(5) -0.0053(4)
C15 0.0201(6) 0.0231(6) 0.0196(6) 0.0016(5) 0.0041(5) 0.0021(4)
C16 0.0200(6) 0.0222(6) 0.0197(6) 0.0009(5) 0.0035(5) 0.0031(4)
C22 0.0204(6) 0.0203(6) 0.0389(8) -0.0021(6) 0.0050(6) -0.0006(4)
C23 0.0240(6) 0.0176(5) 0.0353(7) 0.0004(5) 0.0046(6) 0.0038(4)
C25 0.0206(6) 0.0334(7) 0.0346(8) 0.0006(6) 0.0054(6) -0.0027(5)
C26 0.0244(7) 0.0270(6) 0.0362(8) 0.0008(6) 0.0042(6) 0.0082(5)
N31 0.0432(7) 0.0158(5) 0.0211(6) 0.0000(4) 0.0077(5) 0.0041(5)
C32 0.0170(5) 0.0179(5) 0.0196(6) 0.0011(5) 0.0036(5) 0.0000(4)
O32 0.0282(5) 0.0161(4) 0.0214(4) 0.0015(4) 0.0055(4) 0.0029(3)
N33 0.0303(6) 0.0159(5) 0.0209(6) 0.0006(4) 0.0062(5) 0.0047(4)

loop_
_atom_type_symbol
_atom_type_description
_atom_type_scat_dispersion_real
_atom_type_scat_dispersion_imag
_atom_type_scat_source
C C 0.0033 0.0016 'International Tables Vol C Tables 4.2.6.8 and 6.1.1.4'
H H 0.0000 0.0000 'International Tables Vol C Tables 4.2.6.8 and 6.1.1.4'
N N 0.0061 0.0033 'International Tables Vol C Tables 4.2.6.8 and 6.1.1.4'
O O 0.0106 0.0060 'International Tables Vol C Tables 4.2.6.8 and 6.1.1.4'

loop_
_geom_angle_atom_site_label_1
_geom_angle_atom_site_label_2
_geom_angle_atom_site_label_3
_geom_angle
O11 N11 C12 119.08(10)
O11 N11 C16 119.85(10)
C12 N11 C16 121.07(10)
N11 C12 C13 119.60(11)
N11 C12 C22 115.28(10)
C13 C12 C22 125.11(11)
C12 C13 N14 119.45(10)
C12 C13 C23 125.27(11)
N14 C13 C23 115.29(10)
O14 N14 C15 120.32(10)
O14 N14 C13 119.05(10)
C15 N14 C13 120.64(10)
N14 C15 C16 119.85(11)
N14 C15 C25 116.37(11)
C16 C15 C25 123.78(11)
N11 C16 C15 119.37(11)
N11 C16 C26 115.48(11)
C15 C16 C26 125.15(12)
C12 C22 H22A 109.5
C12 C22 H22B 109.5
H22A C22 H22B 109.5
C12 C22 H22C 109.5
H22A C22 H22C 109.5
H22B C22 H22C 109.5
C13 C23 H23A 109.5
C13 C23 H23B 109.5
H23A C23 H23B 109.5
C13 C23 H23C 109.5
H23A C23 H23C 109.5
H23B C23 H23C 109.5
C15 C25 H25A 109.5
C15 C25 H25B 109.5
H25A C25 H25B 109.5
C15 C25 H25C 109.5
H25A C25 H25C 109.5
H25B C25 H25C 109.5
C16 C26 H26A 109.5
C16 C26 H26B 109.5
H26A C26 H26B 109.5
C16 C26 H26C 109.5
H26A C26 H26C 109.5
H26B C26 H26C 109.5
C32 N31 H31A 119.1(10)
C32 N31 H31B 118.6(11)
H31A N31 H31B 121.9(15)
O32 C32 N31 121.35(11)
O32 C32 N33 121.22(11)
N31 C32 N33 117.38(11)
C32 N33 H33A 118.2(9)
C32 N33 H33B 116.2(10)
H33A N33 H33B 123.4(14)

loop_
_geom_bond_atom_site_label_1
_geom_bond_atom_site_label_2
_geom_bond_distance
N11 O11 1.3030(12)
N11 C12 1.3667(14)
N11 C16 1.3668(16)
C12 C13 1.3716(15)
C12 C22 1.4887(17)
C13 N14 1.3735(15)
C13 C23 1.4889(16)
N14 O14 1.2888(12)
N14 C15 1.3675(15)
C15 C16 1.3710(17)
C15 C25 1.4881(18)
C16 C26 1.4905(17)
C22 H22A 0.9800
C22 H22B 0.9800
C22 H22C 0.9800
C23 H23A 0.9800
C23 H23B 0.9800
C23 H23C 0.9800
C25 H25A 0.9800
C25 H25B 0.9800
C25 H25C 0.9800
C26 H26A 0.9800
C26 H26B 0.9800
C26 H26C 0.9800
N31 C32 1.3395(16)
N31 H31A 0.833(17)
N31 H31B 0.849(16)
C32 O32 1.2477(13)
C32 N33 1.3467(15)
N33 H33A 0.834(16)
N33 H33B 0.836(16)

loop_
_geom_hbond_atom_site_label_D
_geom_hbond_atom_site_label_H
_geom_hbond_atom_site_label_A
_geom_hbond_distance_DH
_geom_hbond_distance_HA
_geom_hbond_distance_DA
_geom_hbond_angle_DHA
_geom_hbond_site_symmetry_A
N31 H31A O11 0.833(17) 2.219(17) 2.9716(15) 150.3(13) .
N33 H33A O11 0.834(16) 2.189(16) 2.9496(15) 151.6(12) .
N31 H31B O32 0.849(16) 2.022(16) 2.8632(15) 170.3(15) 4_556
N33 H33B O32 0.836(16) 2.054(16) 2.8880(15) 174.5(14) 4

loop_
_geom_torsion_atom_site_label_1
_geom_torsion_atom_site_label_2
_geom_torsion_atom_site_label_3
_geom_torsion_atom_site_label_4
_geom_torsion
O11 N11 C12 C13 179.86(11)
C16 N11 C12 C13 -0.37(17)
O11 N11 C12 C22 -0.27(16)
C16 N11 C12 C22 179.50(12)
N11 C12 C13 N14 -0.61(18)
C22 C12 C13 N14 179.53(12)
N11 C12 C13 C23 178.92(11)
C22 C12 C13 C23 -0.9(2)
C12 C13 N14 O14 -178.69(11)
C23 C13 N14 O14 1.73(17)
C12 C13 N14 C15 1.21(18)
C23 C13 N14 C15 -178.37(11)
O14 N14 C15 C16 179.08(11)
C13 N14 C15 C16 -0.82(19)
O14 N14 C15 C25 -1.16(17)
C13 N14 C15 C25 178.94(11)
O11 N11 C16 C15 -179.47(11)
C12 N11 C16 C15 0.76(18)
O11 N11 C16 C26 0.64(17)
C12 N11 C16 C26 -179.13(11)
N14 C15 C16 N11 -0.16(19)
C25 C15 C16 N11 -179.91(11)
N14 C15 C16 C26 179.72(12)
C25 C15 C16 C26 0.0(2)
